data_4029897
loop_
_publ_author_name
'Vo, Hoa-Lan'
'Arthur, Jordan L.'
'Capdevila-Cortada, Mar\,cal'
'Lapidus, Saul H.'
'Stephens, Peter W.'
'Novoa, Juan J.'
'Arif, Atta M.'
'Nagi, Ramneet K.'
'Bartl, Michael H.'
'Miller, Joel S.'

_publ_section_title
;
 Structure and Properties of Nitrogen-Rich 1,4-Dicyanotetrazine, C4N6: A
 Comparative Study with Related Tetracyano Electron Acceptors.
;
_journal_issue 17
_journal_name_full 'The Journal of organic chemistry'
_journal_page_first 8189
_journal_page_last 8201
_journal_paper_doi 10.1021/jo5014004
_journal_volume 79
_journal_year 2014
_chemical_formula_sum 'C4 N6'
_chemical_formula_weight 132.10
_chemical_name_systematic
;
 ?
;
_space_group_IT_number 64
_symmetry_cell_setting orthorhombic
_symmetry_space_group_name_Hall '-C 2ac 2'
_symmetry_space_group_name_H-M 'C m c a'
_atom_sites_solution_hydrogens none
_atom_sites_solution_primary direct
_atom_sites_solution_secondary difmap
_audit_creation_method SHELXL-97
_cell_angle_alpha 90.00
_cell_angle_beta 90.00
_cell_angle_gamma 90.00
_cell_formula_units_Z 4
_cell_length_a 6.6745(5)
_cell_length_b 9.0337(5)
_cell_length_c 9.4283(6)
_cell_measurement_reflns_used 373
_cell_measurement_temperature 150(1)
_cell_measurement_theta_max 27.485
_cell_measurement_theta_min 1.018
_cell_volume 568.48(6)
_computing_cell_refinement DENZO-SMN
_computing_data_collection 'Nonius COLLECT'
_computing_data_reduction DENZO-SMN
_computing_molecular_graphics 'WinGX, Ortep3'
_computing_structure_refinement 'SHELXL-97 (Sheldrick, 1997)'
_computing_structure_solution SIR97
_diffrn_ambient_temperature 150(1)
_diffrn_measured_fraction_theta_full 0.989
_diffrn_measured_fraction_theta_max 0.989
_diffrn_measurement_device_type 'Nonius KappaCCD Diffractometer'
_diffrn_measurement_method 'Phi plus Omega scan'
_diffrn_radiation_monochromator graphite
_diffrn_radiation_source 'fine-focus sealed tube'
_diffrn_radiation_type MoK\a
_diffrn_radiation_wavelength 0.71073
_diffrn_reflns_av_R_equivalents 0.0158
_diffrn_reflns_av_sigmaI/netI 0.0254
_diffrn_reflns_limit_h_max 8
_diffrn_reflns_limit_h_min -8
_diffrn_reflns_limit_k_max 11
_diffrn_reflns_limit_k_min -11
_diffrn_reflns_limit_l_max 12
_diffrn_reflns_limit_l_min -12
_diffrn_reflns_number 613
_diffrn_reflns_theta_full 27.48
_diffrn_reflns_theta_max 27.48
_diffrn_reflns_theta_min 4.37
_exptl_absorpt_coefficient_mu 0.115
_exptl_absorpt_correction_T_max 0.9886
_exptl_absorpt_correction_T_min 0.9740
_exptl_absorpt_correction_type multi-scan
_exptl_absorpt_process_details 'DENZO-SMN (Otwinowski & Minor, 1997)'
_exptl_crystal_colour orange
_exptl_crystal_density_diffrn 1.543
_exptl_crystal_density_method 'not measured'
_exptl_crystal_description prism
_exptl_crystal_F_000 264
_exptl_crystal_size_max 0.23
_exptl_crystal_size_mid 0.23
_exptl_crystal_size_min 0.10
_refine_diff_density_max 0.137
_refine_diff_density_min -0.149
_refine_diff_density_rms 0.036
_refine_ls_extinction_coef 0.052(10)
_refine_ls_extinction_expression Fc^*^=kFc[1+0.001xFc^2^\l^3^/sin(2\q)]^-1/4^
_refine_ls_extinction_method SHELXL
_refine_ls_goodness_of_fit_ref 1.101
_refine_ls_hydrogen_treatment none
_refine_ls_matrix_type full
_refine_ls_number_parameters 29
_refine_ls_number_reflns 352
_refine_ls_number_restraints 0
_refine_ls_restrained_S_all 1.101
_refine_ls_R_factor_all 0.0378
_refine_ls_R_factor_gt 0.0326
_refine_ls_shift/su_max 0.000
_refine_ls_shift/su_mean 0.000
_refine_ls_structure_factor_coef Fsqd
_refine_ls_weighting_details 'calc w=1/[\s^2^(Fo^2^)+(0.0379P)^2^+0.2385P] where P=(Fo^2^+2Fc^2^)/3'
_refine_ls_weighting_scheme calc
_refine_ls_wR_factor_gt 0.0801
_refine_ls_wR_factor_ref 0.0828
_reflns_number_gt 307
_reflns_number_total 352
_reflns_threshold_expression >2sigma(I)
_cod_data_source_file jo5014004_si_001.cif
_cod_data_source_block jsm038
_cod_depositor_comments
;
The following automatic conversions were performed:

'_exptl_absorpt_correction_type' value 'Multi-scan' changed to
'multi-scan' according to
/home/saulius/struct/COD-crude-data--automatic-downloads/rss-feeds/ACS/lib/dictionaries/cif_core.dic
dictionary named 'cif_core.dic' version 2.4.2 from 2011-04-26.

Automatic conversion script
Id: cif_fix_values 2281 2013-09-26 08:29:07Z andrius 

 Adding full bibliography for 4029897--4029898.cif.
;
_cod_original_sg_symbol_Hall '-C 2bc 2'
_cod_database_code 4029897

loop_
_symmetry_equiv_pos_as_xyz
'x, y, z'
'-x, -y+1/2, z+1/2'
'x, -y, -z'
'-x+1/2, y, -z+1/2'
'x+1/2, y+1/2, z'
'-x+1/2, -y+1, z+1/2'
'x+1/2, -y+1/2, -z'
'-x+1, y+1/2, -z+1/2'
'-x, -y, -z'
'x, y-1/2, -z-1/2'
'-x, y, z'
'x-1/2, -y, z-1/2'
'-x+1/2, -y+1/2, -z'
'x+1/2, y, -z-1/2'
'-x+1/2, y+1/2, z'
'x, -y+1/2, z-1/2'

loop_
_atom_site_label
_atom_site_type_symbol
_atom_site_fract_x
_atom_site_fract_y
_atom_site_fract_z
_atom_site_U_iso_or_equiv
_atom_site_adp_type
_atom_site_occupancy
_atom_site_symmetry_multiplicity
_atom_site_calc_flag
_atom_site_refinement_flags
N1 N 0.5000 0.15901(15) 0.24175(15) 0.0368(4) Uani 1 2 d S
N2 N 0.31960(14) 0.43955(9) 0.03961(9) 0.0263(4) Uani 1 1 d .
C1 C 0.5000 0.25738(16) 0.16619(15) 0.0273(4) Uani 1 2 d S
C2 C 0.5000 0.38630(15) 0.07515(15) 0.0238(4) Uani 1 2 d S

loop_
_atom_site_aniso_label
_atom_site_aniso_U_11
_atom_site_aniso_U_22
_atom_site_aniso_U_33
_atom_site_aniso_U_23
_atom_site_aniso_U_13
_atom_site_aniso_U_12
N1 0.0340(8) 0.0400(8) 0.0363(8) 0.0107(6) 0.000 0.000
N2 0.0247(5) 0.0274(5) 0.0268(5) 0.0018(3) 0.0001(3) 0.0001(3)
C1 0.0241(7) 0.0315(8) 0.0262(7) 0.0015(6) 0.000 0.000
C2 0.0272(7) 0.0234(7) 0.0207(7) -0.0020(5) 0.000 0.000

loop_
_atom_type_symbol
_atom_type_description
_atom_type_scat_dispersion_real
_atom_type_scat_dispersion_imag
_atom_type_scat_source
C C 0.0033 0.0016 'International Tables Vol C Tables 4.2.6.8 and 6.1.1.4'
N N 0.0061 0.0033 'International Tables Vol C Tables 4.2.6.8 and 6.1.1.4'

loop_
_geom_angle_atom_site_label_1
_geom_angle_atom_site_label_2
_geom_angle_atom_site_label_3
_geom_angle
_geom_angle_site_symmetry_1
N2 N2 C2 115.96(7) 3_565
N1 C1 C2 177.68(16) .
N2 C2 N2 128.08(13) 11_655
N2 C2 C1 115.95(7) 11_655
N2 C2 C1 115.95(6) .

loop_
_geom_bond_atom_site_label_1
_geom_bond_atom_site_label_2
_geom_bond_distance
_geom_bond_site_symmetry_2
N1 C1 1.1390(19) .
N2 N2 1.3232(16) 3_565
N2 C2 1.3392(11) .
C1 C2 1.447(2) .
C2 N2 1.3392(11) 11_655

loop_
_geom_torsion_atom_site_label_1
_geom_torsion_atom_site_label_2
_geom_torsion_atom_site_label_3
_geom_torsion_atom_site_label_4
_geom_torsion
_geom_torsion_site_symmetry_1
_geom_torsion_site_symmetry_4
N2 N2 C2 N2 -0.5(2) 3_565 11_655
N2 N2 C2 C1 177.75(11) 3_565 .
N1 C1 C2 N2 89.25(11) . 11_655
N1 C1 C2 N2 -89.25(11) . .
